data_7035535
loop_
_publ_author_name
'Kohl, J.'
'Wiedemann, D.'
'Troyanov, S. I.'
'Palamidis, E.'
'Lerch, M.'

_publ_section_title
;
 Ternary transition-metal fluoride precursors for the fluorolytic sol-gel
 route: new insights into speciation and decomposition.
;
_journal_issue 29
_journal_name_full 'Dalton transactions (Cambridge, England : 2003)'
_journal_page_first 13272
_journal_page_last 13281
_journal_paper_doi 10.1039/c5dt01748c
_journal_volume 44
_journal_year 2015
_chemical_formula_iupac '(C5 H6 N)[V (C5 H5 N)4 F2]Si F6'
_chemical_formula_moiety 'C20 H20 F2 N4 V 1+, F6 Si 2-, C5 H6 N 1+'
_chemical_formula_sum 'C25 H26 F8 N5 Si V'
_chemical_formula_weight 627.54
_chemical_name_systematic 'pyridinium trans-difluoridotetrakis(pyridine)vanadium(III)hexafluorosilicate'
_space_group_crystal_system tetragonal
_space_group_IT_number 127
_space_group_name_Hall '-P 4 2ab'
_space_group_name_H-M_alt 'P 4/m b m'
_symmetry_space_group_name_Hall '-P 4 2ab'
_symmetry_space_group_name_H-M 'P 4/m b m'
_atom_sites_solution_hydrogens difmap
_atom_sites_solution_primary dual
_atom_sites_solution_secondary difmap
_audit_creation_method SHELXL-2014/7
_audit_update_record
;
2015-06-17 deposited with the CCDC.
2015-06-24 downloaded from the CCDC.
;
_cell_angle_alpha 90
_cell_angle_beta 90
_cell_angle_gamma 90
_cell_formula_units_Z 2
_cell_length_a 10.8047(2)
_cell_length_b 10.8047(2)
_cell_length_c 12.6865(4)
_cell_measurement_reflns_used 2992
_cell_measurement_temperature 149.9(10)
_cell_measurement_theta_max 29.1910
_cell_measurement_theta_min 4.0880
_cell_volume 1481.04(6)
_computing_cell_refinement
;
CrysAlisPro, Agilent Technologies,
Version 1.171.37.34 (release 22-05-2014 CrysAlis171 .NET)
(compiled May 22 2014,16:03:01)
;
_computing_data_collection
;
CrysAlisPro, Agilent Technologies,
Version 1.171.37.34 (release 22-05-2014 CrysAlis171 .NET)
(compiled May 22 2014,16:03:01)
;
_computing_data_reduction
;
CrysAlisPro, Agilent Technologies,
Version 1.171.37.34 (release 22-05-2014 CrysAlis171 .NET)
(compiled May 22 2014,16:03:01)
;
_computing_molecular_graphics 'ORTEP-3 for Windows (Farrugia, 2012)'
_computing_publication_material 'WinGX (Farrugia, 2012)'
_computing_structure_refinement 'SHELXL-2014/7 (Sheldrick, 2014)'
_computing_structure_solution 'SHELXT-2014 (Sheldrick, 2014)'
_diffrn_ambient_environment N~2~
_diffrn_ambient_temperature 149.9(10)
_diffrn_detector 'CCD plate'
_diffrn_detector_area_resol_mean 16.3031
_diffrn_detector_type 'Agilent Sapphire3'
_diffrn_measured_fraction_theta_full 0.995
_diffrn_measured_fraction_theta_max 0.995
_diffrn_measurement_device '\k-geometry diffractometer'
_diffrn_measurement_device_type 'Agilent Xcalibur'
_diffrn_measurement_method '\w scans'
_diffrn_measurement_specimen_support 'glass capillary'
_diffrn_orient_matrix_UB_11 0.0403355000
_diffrn_orient_matrix_UB_12 -0.0107619000
_diffrn_orient_matrix_UB_13 -0.0431473000
_diffrn_orient_matrix_UB_21 0.0386566000
_diffrn_orient_matrix_UB_22 0.0490228000
_diffrn_orient_matrix_UB_23 0.0172991000
_diffrn_orient_matrix_UB_31 0.0345016000
_diffrn_orient_matrix_UB_32 -0.0422982000
_diffrn_orient_matrix_UB_33 0.0310539000
_diffrn_radiation_monochromator graphite
_diffrn_radiation_probe x-ray
_diffrn_radiation_type 'Mo K\a'
_diffrn_radiation_wavelength 0.71073
_diffrn_reflns_av_R_equivalents 0.139
_diffrn_reflns_av_unetI/netI 0.0509
_diffrn_reflns_laue_measured_fraction_full 0.995
_diffrn_reflns_laue_measured_fraction_max 0.995
_diffrn_reflns_limit_h_max 13
_diffrn_reflns_limit_h_min -13
_diffrn_reflns_limit_k_max 13
_diffrn_reflns_limit_k_min -12
_diffrn_reflns_limit_l_max 15
_diffrn_reflns_limit_l_min -15
_diffrn_reflns_number 2574
_diffrn_reflns_point_group_measured_fraction_full 0.995
_diffrn_reflns_point_group_measured_fraction_max 0.995
_diffrn_reflns_theta_full 25.242
_diffrn_reflns_theta_max 25.984
_diffrn_reflns_theta_min 3.772
_diffrn_source 'fine-focus sealed tube'
_diffrn_source_type 'Agilent Enhance'
_diffrn_standards_number 0
_exptl_absorpt_coefficient_mu 0.449
_exptl_absorpt_correction_T_max 0.937
_exptl_absorpt_correction_T_min 0.907
_exptl_absorpt_correction_type analytical
_exptl_absorpt_process_details
;
CrysAlisPro, Agilent Technologies,
Version 1.171.37.34 (release 22-05-2014 CrysAlis171 .NET)
(compiled May 22 2014,16:03:01)

Analytical numeric absorption correction using a multifaceted crystal
model based on expressions derived by R.C. Clark & J.S. Reid.
(Clark, R. C. & Reid, J. S. (1995). Acta Cryst. A51, 887-897)

Empirical absorption correction using spherical harmonics,
implemented in SCALE3 ABSPACK scaling algorithm.
;
_exptl_crystal_colour 'light blue'
_exptl_crystal_density_diffrn 1.407
_exptl_crystal_density_method 'not measured'
_exptl_crystal_description shard
_exptl_crystal_F_000 640
_exptl_crystal_size_max 0.3228
_exptl_crystal_size_mid 0.2993
_exptl_crystal_size_min 0.2357
_refine_diff_density_max 0.509
_refine_diff_density_min -0.250
_refine_diff_density_rms 0.066
_refine_ls_extinction_method none
_refine_ls_goodness_of_fit_ref 0.844
_refine_ls_hydrogen_treatment constr
_refine_ls_matrix_type full
_refine_ls_number_parameters 60
_refine_ls_number_reflns 2574
_refine_ls_number_restraints 0
_refine_ls_restrained_S_all 0.844
_refine_ls_R_factor_all 0.1004
_refine_ls_R_factor_gt 0.0508
_refine_ls_shift/su_max 0.000
_refine_ls_shift/su_mean 0.000
_refine_ls_structure_factor_coef Fsqd
_refine_ls_weighting_details 'w=1/[\s^2^(Fo^2^)+(0.0774P)^2^] where P=(Fo^2^+2Fc^2^)/3'
_refine_ls_weighting_scheme calc
_refine_ls_wR_factor_gt 0.1201
_refine_ls_wR_factor_ref 0.1325
_reflns_number_gt 1293
_reflns_number_total 2574
_reflns_threshold_expression 'I > 2\s(I)'
_cod_data_source_file c5dt01748c1.cif
_cod_data_source_block 1c
_cod_depositor_comments 'Adding full bibliography for 7035533--7035539.cif.'
_cod_original_cell_volume 1481.04(7)
_cod_database_code 7035535
_shelx_shelxl_version_number 2014/7
_shelx_space_group_comment
;
The symmetry employed for this shelxl refinement is uniquely defined
by the following loop, which should always be used as a source of
symmetry information in preference to the above space-group names.
They are only intended as comments.
;
_shelx_estimated_absorpt_t_min 0.869
_shelx_estimated_absorpt_t_max 0.901
_twin_formation_mechanism gt
_twin_dimensionality triperiodic
_twin_morphology simple
_twin_special_details
;       
Individuals are twinned by rotation of -90.5869\% around [0 0 1] in reciprocal
or (0 0 1) in direct space.
;

loop_
_space_group_symop_operation_xyz
'x, y, z'
'-x, -y, z'
'-y, x, z'
'y, -x, z'
'-x+1/2, y+1/2, -z'
'x+1/2, -y+1/2, -z'
'y+1/2, x+1/2, -z'
'-y+1/2, -x+1/2, -z'
'-x, -y, -z'
'x, y, -z'
'y, -x, -z'
'-y, x, -z'
'x-1/2, -y-1/2, z'
'-x-1/2, y-1/2, z'
'-y-1/2, -x-1/2, z'
'y-1/2, x-1/2, z'

loop_
_atom_site_label
_atom_site_type_symbol
_atom_site_fract_x
_atom_site_fract_y
_atom_site_fract_z
_atom_site_U_iso_or_equiv
_atom_site_adp_type
_atom_site_occupancy
_atom_site_site_symmetry_order
_atom_site_calc_flag
_atom_site_refinement_flags_posn
_atom_site_refinement_flags_adp
_atom_site_refinement_flags_occupancy
_atom_site_disorder_assembly
_atom_site_disorder_group
C11 C 0.4475(3) 0.2022(3) 0.1619(3) 0.0452(8) Uani 1 1 d . . . . .
H11 H 0.5219 0.2355 0.1339 0.054 Uiso 1 1 calc R U . . .
C12 C 0.3898(3) 0.2637(3) 0.2435(3) 0.0576(10) Uani 1 1 d . . . . .
H12 H 0.4243 0.3377 0.2713 0.069 Uiso 1 1 calc R U . . .
C13 C 0.2828(3) 0.2172(3) 0.2838(4) 0.0616(15) Uani 1 2 d S T P . .
H13 H 0.2411 0.2589 0.3394 0.074 Uiso 1 2 calc R U P . .
N10 N 0.4027(2) 0.0973(2) 0.1207(3) 0.0337(8) Uani 1 2 d S T P . .
F1 F 0.3847(2) -0.1153(2) 0.0000 0.0460(9) Uani 1 4 d S T P . .
V1 V 0.5000 0.0000 0.0000 0.0347(4) Uani 1 8 d S T P . .
F2 F 0.61482(18) 0.60640(18) 0.5000 0.0388(6) Uani 1 2 d S T P . .
F3 F 0.5000 0.5000 0.3675(3) 0.0427(9) Uani 1 4 d S T P . .
Si2 Si 0.5000 0.5000 0.5000 0.0259(5) Uani 1 8 d S T P . .
C20 C 0.5304(5) 0.8792(4) 0.5000 0.0629(15) Uani 0.75 2 d S T P A 1
H20A H 0.5532 0.7943 0.5000 0.075 Uiso 0.75 2 calc R U P A 1
N20 N 0.5304(5) 0.8792(4) 0.5000 0.0629(15) Uani 0.25 2 d S T P A 2
H20B H 0.5516 0.8006 0.5000 0.075 Uiso 0.25 2 calc R U P A 2
C21 C 0.4109(4) 0.9109(4) 0.5000 0.060(2) Uani 1 4 d S T P . .
H21 H 0.3488 0.8488 0.5000 0.072 Uiso 1 4 calc R U P A 1

loop_
_atom_site_aniso_label
_atom_site_aniso_U_11
_atom_site_aniso_U_22
_atom_site_aniso_U_33
_atom_site_aniso_U_23
_atom_site_aniso_U_13
_atom_site_aniso_U_12
C11 0.0498(18) 0.0397(17) 0.046(2) -0.0070(17) -0.0020(17) 0.0000(14)
C12 0.067(2) 0.050(2) 0.056(2) -0.0178(18) -0.005(2) 0.0099(17)
C13 0.069(2) 0.069(2) 0.048(3) -0.0096(18) 0.0096(18) 0.025(3)
N10 0.0345(11) 0.0345(11) 0.032(2) -0.0008(11) 0.0008(11) 0.0000(15)
F1 0.0458(12) 0.0458(12) 0.047(2) 0.000 0.000 -0.0103(16)
V1 0.0405(6) 0.0405(6) 0.0230(8) 0.000 0.000 0.0096(7)
F2 0.0300(12) 0.0324(13) 0.0540(16) 0.000 0.000 -0.0059(9)
F3 0.0467(12) 0.0467(12) 0.035(2) 0.000 0.000 0.000
Si2 0.0221(7) 0.0221(7) 0.0334(13) 0.000 0.000 0.000
C20 0.110(4) 0.039(3) 0.039(3) 0.000 0.000 0.013(2)
N20 0.110(4) 0.039(3) 0.039(3) 0.000 0.000 0.013(2)
C21 0.071(3) 0.071(3) 0.038(4) 0.000 0.000 -0.042(4)

loop_
_atom_type_symbol
_atom_type_description
_atom_type_scat_dispersion_real
_atom_type_scat_dispersion_imag
_atom_type_scat_source
C C 0.0033 0.0016 'International Tables Vol C Tables 4.2.6.8 and 6.1.1.4'
H H 0.0000 0.0000 'International Tables Vol C Tables 4.2.6.8 and 6.1.1.4'
N N 0.0061 0.0033 'International Tables Vol C Tables 4.2.6.8 and 6.1.1.4'
F F 0.0171 0.0103 'International Tables Vol C Tables 4.2.6.8 and 6.1.1.4'
Si Si 0.0817 0.0704 'International Tables Vol C Tables 4.2.6.8 and 6.1.1.4'
V V 0.3005 0.5294 'International Tables Vol C Tables 4.2.6.8 and 6.1.1.4'

loop_
_exptl_crystal_face_index_h
_exptl_crystal_face_index_k
_exptl_crystal_face_index_l
_exptl_crystal_face_perp_dist
1 0 18 0.0868
0 -15 5 0.1388
-5 -12 -9 0.0922
8 -11 -7 0.0683
15 2 3 0.1042
9 -9 10 0.1280
-9 12 -2 0.1403
-1 -2 18 0.0920
13 7 5 0.0954
-2 15 0 0.1141
-9 -12 4 0.1253
-13 0 -9 0.1720
4 13 -9 0.1086
2 15 -4 0.0969

loop_
_geom_angle_atom_site_label_1
_geom_angle_atom_site_label_2
_geom_angle_atom_site_label_3
_geom_angle
_geom_angle_site_symmetry_1
_geom_angle_site_symmetry_3
N10 C11 C12 122.5(3) . .
C13 C12 C11 119.2(4) . .
C12 C13 C12 119.2(5) 15_665 .
C11 N10 C11 117.4(4) 15_665 .
C11 N10 V1 121.27(19) 15_665 .
C11 N10 V1 121.27(19) . .
F1 V1 F1 180.00(19) . 9_655
F1 V1 N10 90.0 . 10
F1 V1 N10 90.0 9_655 10
F1 V1 N10 90.0 . 9_655
F1 V1 N10 90.0 9_655 9_655
N10 V1 N10 88.33(18) 10 9_655
F1 V1 N10 90.0 . 2_655
F1 V1 N10 90.0 9_655 2_655
N10 V1 N10 180.0(2) 10 2_655
N10 V1 N10 91.67(18) 9_655 2_655
F1 V1 N10 90.000(1) . .
F1 V1 N10 90.0 9_655 .
N10 V1 N10 91.67(18) 10 .
N10 V1 N10 180.0 9_655 .
N10 V1 N10 88.33(18) 2_655 .
F3 Si2 F3 180.0 9_666 .
F3 Si2 F2 90.000(1) 9_666 9_666
F3 Si2 F2 90.000(1) . 9_666
F3 Si2 F2 90.0 9_666 11_566
F3 Si2 F2 90.0 . 11_566
F2 Si2 F2 90.0 9_666 11_566
F3 Si2 F2 90.0 9_666 3_655
F3 Si2 F2 90.0 . 3_655
F2 Si2 F2 90.0 9_666 3_655
F2 Si2 F2 180.0 11_566 3_655
F3 Si2 F2 90.000(1) 9_666 .
F3 Si2 F2 90.0 . .
F2 Si2 F2 180.0 9_666 .
F2 Si2 F2 90.0 11_566 .
F2 Si2 F2 90.000(1) 3_655 .
C21 C20 C20 120.1(3) . 15_775
C21 N20 N20 120.1(3) . 15_775
C20 C21 C20 119.7(6) 7_456 .
N20 C21 N20 119.7(6) 7_456 .

loop_
_geom_bond_atom_site_label_1
_geom_bond_atom_site_label_2
_geom_bond_distance
_geom_bond_site_symmetry_2
C11 N10 1.339(3) .
C11 C12 1.380(5) .
C12 C13 1.360(4) .
N10 C11 1.339(3) 15_665
N10 V1 2.134(3) .
F1 V1 1.762(3) .
V1 F1 1.762(3) 9_655
V1 N10 2.134(3) 2_655
F2 Si2 1.691(2) .
F3 Si2 1.681(3) .
Si2 F3 1.681(3) 9_666
Si2 F2 1.691(2) 3_655
C20 C21 1.335(6) .
C20 C20 1.381(10) 15_775
N20 C21 1.335(6) .

loop_
_geom_hbond_atom_site_label_D
_geom_hbond_atom_site_label_H
_geom_hbond_atom_site_label_A
_geom_hbond_distance_DH
_geom_hbond_distance_HA
_geom_hbond_distance_DA
_geom_hbond_angle_DHA
N20 H20B F2 0.88 2.21 3.086(5) 177.0

loop_
_geom_torsion_atom_site_label_1
_geom_torsion_atom_site_label_2
_geom_torsion_atom_site_label_3
_geom_torsion_atom_site_label_4
_geom_torsion
_geom_torsion_site_symmetry_1
_geom_torsion_site_symmetry_4
N10 C11 C12 C13 -0.4(6) . .
C11 C12 C13 C12 0.8(7) . 15_665
C12 C11 N10 C11 -0.1(6) . 15_665
C12 C11 N10 V1 -176.7(3) . .
C20 C20 C21 C20 0.0 15_775 7_456
N20 N20 C21 N20 0.0 15_775 7_456

loop_
_twin_individual_id
_twin_individual_mass_fraction_refined
_twin_individual_twin_lattice_type
_twin_individual_twin_matrix_11
_twin_individual_twin_matrix_12
_twin_individual_twin_matrix_13
_twin_individual_twin_matrix_21
_twin_individual_twin_matrix_22
_twin_individual_twin_matrix_23
_twin_individual_twin_matrix_31
_twin_individual_twin_matrix_32
_twin_individual_twin_matrix_33
1 0.837(2) ref 1.0000 0.0000 0.0000 0.0000 1.0000 0.0000 0.0000 0.0000 1.0000
2 0.163(2) nmt -0.0088 0.9947 0.0346 -1.0008 -0.0108 0.0218 0.0316 -0.0460 0.9996
